data_7704619
loop_
_publ_author_name
'Lopera, Alberto'
'Gil-Mart\'inez, Ariadna'
'Pitarch-Jarque, Javier'
'Verdejo, Bego\~na'
'Blasco, Salvador'
'Clares, M. Paz'
'Jim\'enez, Hermas R'
'Garc\'ia-Espa\~na, Enrique'

_publ_section_title
;
 Influence of the chain length and metal&#x2009;:&#x2009;ligand ratio on
 the self-organization processes of Cu<sup>2+</sup> complexes of [1 + 1]
 1H-pyrazole azamacrocycles.
;
_journal_issue 25
_journal_name_full 'Dalton transactions (Cambridge, England : 2003)'
_journal_page_first 8614
_journal_page_last 8624
_journal_paper_doi 10.1039/d0dt01056a
_journal_volume 49
_journal_year 2020
_chemical_formula_moiety 'C12 H23 Cu N6, Cl O4'
_chemical_formula_sum 'C12 H23 Cl Cu N6 O4'
_chemical_formula_weight 414.35
_space_group_crystal_system monoclinic
_space_group_IT_number 14
_space_group_name_Hall '-P 2ybc'
_space_group_name_H-M_alt 'P 1 21/c 1'
_atom_sites_solution_hydrogens mixed
_audit_creation_date 2020-05-29
_audit_creation_method
;
Olex2 1.2
(compiled May 29 2018 13:30:08 for OlexSys, GUI svn.r5506)
;
_audit_update_record
;
2020-06-01 deposited with the CCDC.	2020-06-05 downloaded from the CCDC.
;
_cell_angle_alpha 90
_cell_angle_beta 92.643(2)
_cell_angle_gamma 90
_cell_formula_units_Z 4
_cell_length_a 11.1975(7)
_cell_length_b 8.9313(5)
_cell_length_c 16.2321(11)
_cell_measurement_reflns_used 5226
_cell_measurement_temperature 120(1)
_cell_measurement_theta_max 29.33
_cell_measurement_theta_min 2.51
_cell_volume 1621.62(17)
_computing_molecular_graphics 'Olex2 (Dolomanov et al., 2009)'
_computing_publication_material 'Olex2 (Dolomanov et al., 2009)'
_computing_structure_refinement 'ShelXL (Sheldrick, 2015)'
_diffrn_ambient_temperature 120(1)
_diffrn_measured_fraction_theta_full 0.992
_diffrn_measured_fraction_theta_max 0.977
_diffrn_measurement_device_type 'Bruker APEX-II CCD'
_diffrn_measurement_method '\f and \w scans'
_diffrn_radiation_type MoK\a
_diffrn_radiation_wavelength 0.71073
_diffrn_reflns_av_R_equivalents 0.0406
_diffrn_reflns_av_unetI/netI 0.0322
_diffrn_reflns_Laue_measured_fraction_full 0.992
_diffrn_reflns_Laue_measured_fraction_max 0.977
_diffrn_reflns_limit_h_max 22
_diffrn_reflns_limit_h_min -22
_diffrn_reflns_limit_k_max 17
_diffrn_reflns_limit_k_min -17
_diffrn_reflns_limit_l_max 32
_diffrn_reflns_limit_l_min -31
_diffrn_reflns_number 73857
_diffrn_reflns_point_group_measured_fraction_full 0.992
_diffrn_reflns_point_group_measured_fraction_max 0.977
_diffrn_reflns_theta_full 25.242
_diffrn_reflns_theta_max 45.395
_diffrn_reflns_theta_min 2.919
_diffrn_standards_number 0
_exptl_absorpt_coefficient_mu 1.544
_exptl_absorpt_correction_T_max 0.7489
_exptl_absorpt_correction_T_min 0.6375
_exptl_absorpt_correction_type multi-scan
_exptl_absorpt_process_details
;
SADABS-2016/2 (Bruker,2016) was used for absorption correction.
wR2(int) was 0.0754 before and 0.0514 after correction.
The Ratio of minimum to maximum transmission is 0.8512.
The \l/2 correction factor is Not present.
;
_exptl_crystal_colour 'clear dark black'
_exptl_crystal_colour_lustre clear
_exptl_crystal_colour_modifier dark
_exptl_crystal_colour_primary black
_exptl_crystal_density_diffrn 1.697
_exptl_crystal_description hexagonal
_exptl_crystal_F_000 860
_exptl_crystal_size_max 0.366
_exptl_crystal_size_mid 0.333
_exptl_crystal_size_min 0.326
_refine_diff_density_max 0.798
_refine_diff_density_min -1.005
_refine_diff_density_rms 0.094
_refine_ls_extinction_method none
_refine_ls_goodness_of_fit_ref 1.097
_refine_ls_hydrogen_treatment mixed
_refine_ls_matrix_type full
_refine_ls_number_parameters 320
_refine_ls_number_reflns 13349
_refine_ls_number_restraints 7
_refine_ls_restrained_S_all 1.097
_refine_ls_R_factor_all 0.0534
_refine_ls_R_factor_gt 0.0317
_refine_ls_shift/su_max 0.001
_refine_ls_shift/su_mean 0.000
_refine_ls_structure_factor_coef Fsqd
_refine_ls_weighting_details 'w=1/[\s^2^(Fo^2^)+(0.0360P)^2^+0.4221P] where P=(Fo^2^+2Fc^2^)/3'
_refine_ls_weighting_scheme calc
_refine_ls_wR_factor_gt 0.0755
_refine_ls_wR_factor_ref 0.0882
_reflns_Friedel_coverage 0.000
_reflns_number_gt 10331
_reflns_number_total 13349
_reflns_threshold_expression 'I > 2\s(I)'
_cod_data_source_file d0dt01056a2.cif
_cod_data_source_block 2_hexa
_cod_depositor_comments 'Adding full bibliography for 7704616--7704620.cif.'
_cod_database_code 7704619
_shelx_shelxl_version_number 2018/3
_shelx_space_group_comment
;
The symmetry employed for this shelxl refinement is uniquely defined
by the following loop, which should always be used as a source of
symmetry information in preference to the above space-group names.
They are only intended as comments.
;
_shelx_estimated_absorpt_t_max 0.633
_shelx_estimated_absorpt_t_min 0.602
_olex2_refinement_description
;
1. Fixed Uiso
 At 1.2 times of:
  All C(H) groups, All C(H,H) groups, All C(H,H,H,H) groups, All N(H) groups
2. Restrained distances
 C9B-C8B \\sim C9-C8
 with sigma of 0.02
 Cl2-O23 \\sim Cl2-O24 \\sim Cl2-O22 \\sim Cl2-O21
 with sigma of 0.02
3. Others
 Sof(H7BC)=Sof(H7BD)=Sof(C9B)=Sof(H9BA)=Sof(H9BB)=Sof(C8B)=Sof(H8BA)=Sof(H8BB)=
 Sof(C10B)=Sof(H10C)=Sof(H10D)=Sof(N5B)=Sof(H5BA)=1-FVAR(1)
 Sof(C8)=Sof(H8A)=Sof(H8B)=Sof(C10)=Sof(H10A)=Sof(H10B)=Sof(C9)=Sof(H9A)=
 Sof(H9B)=Sof(H7A)=Sof(H7B)=Sof(N5)=Sof(H5)=FVAR(1)
 Sof(Cl2)=Sof(O21)=Sof(O24)=Sof(O22)=Sof(O23)=1-FVAR(2)
 Sof(Cl1)=Sof(O11)=Sof(O12)=Sof(O14)=Sof(O13)=FVAR(2)
4.a Ternary CH refined with riding coordinates:
 N5(H5), N5B(H5BA)
4.b Secondary CH2 refined with riding coordinates:
 C5(H5A,H5B), C8(H8A,H8B), C6(H6A,H6B), C10(H10A,H10B), C9(H9A,H9B), C1(H1A,
 H1B), C12(H12A,H12B), C7(H7A,H7B), C7(H7BC,H7BD), C9B(H9BA,H9BB), C8B(H8BA,
 H8BB), C10B(H10C,H10D)
4.c Aromatic/amide H refined with riding coordinates:
 C3(H3)
;
_olex2_date_sample_completion 2020-01-16
_olex2_date_sample_data_collection 2020-01-16
_olex2_date_sample_submission 2020-01-16
_olex2_submission_original_sample_id al2
_olex2_submission_special_instructions 'No special instructions were received'

loop_
_space_group_symop_operation_xyz
'x, y, z'
'-x, y+1/2, -z+1/2'
'-x, -y, -z'
'x, -y-1/2, z-1/2'

loop_
_atom_site_label
_atom_site_type_symbol
_atom_site_fract_x
_atom_site_fract_y
_atom_site_fract_z
_atom_site_U_iso_or_equiv
_atom_site_adp_type
_atom_site_occupancy
_atom_site_site_symmetry_order
_atom_site_calc_flag
_atom_site_refinement_flags_posn
_atom_site_refinement_flags_adp
_atom_site_refinement_flags_occupancy
_atom_site_disorder_assembly
_atom_site_disorder_group
Cu1 Cu 0.67451(2) 0.52894(2) 0.49083(2) 0.01133(2) Uani 1 1 d . . . . .
Cl1 Cl -0.00548(11) 0.83151(13) 0.37533(10) 0.0168(3) Uani 0.72(2) 1 d . . P A 1
N2 N 0.42930(6) 0.64148(7) 0.53263(4) 0.01199(9) Uani 1 1 d . . . . .
N3 N 0.54760(6) 0.66103(7) 0.52591(4) 0.01205(9) Uani 1 1 d . . . . .
N6 N 0.32932(7) 0.36189(8) 0.65469(5) 0.01637(11) Uani 1 1 d . . . . .
O11 O -0.1264(4) 0.8869(7) 0.3807(4) 0.0227(5) Uani 0.72(2) 1 d . . P A 1
O12 O 0.0112(5) 0.7178(5) 0.4404(3) 0.0206(5) Uani 0.72(2) 1 d . . P A 1
N4 N 0.78093(6) 0.70878(8) 0.53365(4) 0.01458(10) Uani 1 1 d . . . . .
O14 O 0.0018(4) 0.7571(4) 0.2965(2) 0.0322(6) Uani 0.72(2) 1 d . . P A 1
C5 C 0.70484(8) 0.84272(9) 0.54741(6) 0.01806(14) Uani 1 1 d . . . . .
H5A H 0.712277 0.914050 0.501242 0.022 Uiso 1 1 calc R . . . .
H5B H 0.732745 0.893560 0.598967 0.022 Uiso 1 1 calc R . . . .
C8 C 0.66666(9) 0.33604(11) 0.67070(6) 0.01869(17) Uani 0.931(3) 1 d D . P B 1
H8A H 0.704440 0.314302 0.725741 0.022 Uiso 0.931(3) 1 calc R . P B 1
H8B H 0.654989 0.239831 0.641125 0.022 Uiso 0.931(3) 1 calc R . P B 1
C6 C 0.85428(8) 0.66373(11) 0.60812(6) 0.01968(14) Uani 1 1 d . . . . .
H6A H 0.885013 0.754563 0.636907 0.024 Uiso 1 1 calc R . . . .
H6B H 0.923785 0.604689 0.591085 0.024 Uiso 1 1 calc R . . . .
C3 C 0.47420(7) 0.87089(9) 0.57878(5) 0.01579(12) Uani 1 1 d . . . . .
H3 H 0.467929 0.968842 0.600986 0.019 Uiso 1 1 calc R . . . .
C10 C 0.44259(13) 0.30042(15) 0.68935(9) 0.01815(19) Uani 0.931(3) 1 d . . P B 1
H10A H 0.460889 0.206110 0.660468 0.022 Uiso 0.931(3) 1 calc R . P B 1
H10B H 0.434083 0.276776 0.748379 0.022 Uiso 0.931(3) 1 calc R . P B 1
C9 C 0.54563(8) 0.41001(10) 0.68099(6) 0.01550(16) Uani 0.931(3) 1 d D . P B 1
H9A H 0.527457 0.475340 0.632756 0.019 Uiso 0.931(3) 1 calc R . P B 1
H9B H 0.551057 0.474596 0.730590 0.019 Uiso 0.931(3) 1 calc R . P B 1
C1 C 0.25033(7) 0.76779(9) 0.57121(6) 0.01678(13) Uani 1 1 d . . . . .
H1A H 0.230299 0.816552 0.623574 0.020 Uiso 1 1 calc R . . . .
H1B H 0.212654 0.826138 0.525121 0.020 Uiso 1 1 calc R . . . .
C12 C 0.17550(8) 0.55438(10) 0.65202(6) 0.01777(13) Uani 1 1 d . . . . .
H12A H 0.114473 0.474460 0.645935 0.021 Uiso 1 1 calc R . . . .
H12B H 0.141504 0.636566 0.684496 0.021 Uiso 1 1 calc R . . . .
C4 C 0.57687(7) 0.79812(8) 0.55330(5) 0.01345(11) Uani 1 1 d . . . . .
C2 C 0.38316(7) 0.76617(8) 0.56402(5) 0.01304(11) Uani 1 1 d . . . . .
C7 C 0.78316(8) 0.57154(11) 0.66693(5) 0.01943(14) Uani 1 1 d . . . . .
H7A H 0.832842 0.548146 0.717313 0.023 Uiso 0.931(3) 1 calc R . P B 1
H7B H 0.711972 0.628144 0.683191 0.023 Uiso 0.931(3) 1 calc R . P B 1
H7BC H 0.838470 0.542772 0.713592 0.023 Uiso 0.069(3) 1 calc R . P B 2
H7BD H 0.722435 0.638682 0.689570 0.023 Uiso 0.069(3) 1 calc R . P B 2
C11 C 0.28564(8) 0.49260(10) 0.69846(5) 0.01749(13) Uani 1 1 d . . . . .
N1 N 0.20295(6) 0.61156(8) 0.56912(4) 0.01412(10) Uani 1 1 d . . . . .
O13 O 0.0830(4) 0.9434(7) 0.3835(3) 0.0506(9) Uani 0.72(2) 1 d . . P A 1
N5 N 0.74623(10) 0.43250(13) 0.62454(8) 0.01569(16) Uani 0.931(3) 1 d . . P B 1
H5 H 0.820453 0.373698 0.615391 0.019 Uiso 0.931(3) 1 calc R . P B 1
H1 H 0.1365(14) 0.6140(18) 0.5394(10) 0.023(4) Uiso 1 1 d . . . . .
H4 H 0.8329(13) 0.7370(18) 0.4973(9) 0.018(3) Uiso 1 1 d . . . . .
H11A H 0.3520(13) 0.5687(16) 0.7010(9) 0.014(3) Uiso 1 1 d . . . . .
H11B H 0.2642(15) 0.4666(17) 0.7548(10) 0.024(4) Uiso 1 1 d . . . . .
C9B C 0.5487(12) 0.2755(15) 0.6604(8) 0.019(2) Uani 0.069(3) 1 d D . P B 2
H9BA H 0.540489 0.263024 0.599829 0.023 Uiso 0.069(3) 1 calc R . P B 2
H9BB H 0.601499 0.194373 0.682310 0.023 Uiso 0.069(3) 1 calc R . P B 2
C8B C 0.6065(12) 0.4185(18) 0.6784(9) 0.028(3) Uani 0.069(3) 1 d D . P B 2
H8BA H 0.621134 0.428600 0.738762 0.033 Uiso 0.069(3) 1 calc R . P B 2
H8BB H 0.552570 0.500709 0.659593 0.033 Uiso 0.069(3) 1 calc R . P B 2
C10B C 0.433(2) 0.258(2) 0.694(2) 0.033(5) Uani 0.069(3) 1 d . . P B 2
H10C H 0.440838 0.277824 0.753755 0.040 Uiso 0.069(3) 1 calc R . P B 2
H10D H 0.408464 0.152044 0.686580 0.040 Uiso 0.069(3) 1 calc R . P B 2
N5B N 0.719(2) 0.432(3) 0.6380(14) 0.037(5) Uani 0.069(3) 1 d . . P B 2
H5BA H 0.769829 0.339277 0.641059 0.044 Uiso 0.069(3) 1 calc R . P B 2
H6 H 0.2746(16) 0.295(2) 0.6562(11) 0.033(4) Uiso 1 1 d . . . . .
Cl2 Cl -0.0042(4) 0.8424(9) 0.3824(5) 0.0365(9) Uani 0.28(2) 1 d D . P A 2
O21 O 0.0212(18) 0.783(2) 0.3043(9) 0.064(4) Uani 0.28(2) 1 d D . P A 2
O24 O 0.0746(15) 0.9604(18) 0.4047(15) 0.080(5) Uani 0.28(2) 1 d D . P A 2
O22 O -0.1173(12) 0.906(2) 0.3824(11) 0.033(3) Uani 0.28(2) 1 d D . P A 2
O23 O 0.0178(16) 0.7281(17) 0.4413(10) 0.036(3) Uani 0.28(2) 1 d D . P A 2

loop_
_atom_site_aniso_label
_atom_site_aniso_U_11
_atom_site_aniso_U_22
_atom_site_aniso_U_33
_atom_site_aniso_U_23
_atom_site_aniso_U_13
_atom_site_aniso_U_12
Cu1 0.00861(3) 0.01147(4) 0.01397(4) -0.00250(3) 0.00097(3) -0.00135(3)
Cl1 0.0111(3) 0.0188(4) 0.0205(3) 0.0048(3) -0.00073(16) -0.00361(15)
N2 0.0097(2) 0.0106(2) 0.0158(2) -0.00218(18) 0.00139(18) -0.00070(17)
N3 0.0101(2) 0.0104(2) 0.0158(2) -0.00199(18) 0.00123(18) -0.00159(17)
N6 0.0154(3) 0.0157(3) 0.0180(3) -0.0007(2) 0.0013(2) -0.0022(2)
O11 0.0165(6) 0.0228(13) 0.0288(10) 0.0058(8) -0.0005(6) 0.0022(6)
O12 0.0168(9) 0.0249(9) 0.0198(10) 0.0095(7) -0.0016(7) 0.0017(6)
N4 0.0111(2) 0.0166(3) 0.0160(3) -0.0006(2) 0.00047(19) -0.00275(19)
O14 0.0405(12) 0.0366(11) 0.0197(7) 0.0014(6) 0.0056(7) 0.0038(8)
C5 0.0148(3) 0.0136(3) 0.0259(4) -0.0030(3) 0.0014(3) -0.0051(2)
C8 0.0171(3) 0.0167(3) 0.0222(4) 0.0058(3) 0.0002(3) 0.0016(3)
C6 0.0135(3) 0.0255(4) 0.0196(3) 0.0010(3) -0.0043(2) -0.0056(3)
C3 0.0163(3) 0.0102(2) 0.0209(3) -0.0031(2) 0.0016(2) -0.0005(2)
C10 0.0183(4) 0.0134(5) 0.0227(4) 0.0034(4) -0.0001(3) -0.0011(4)
C9 0.0159(4) 0.0139(3) 0.0168(3) 0.0017(2) 0.0017(3) -0.0010(2)
C1 0.0137(3) 0.0136(3) 0.0231(3) -0.0012(2) 0.0021(2) 0.0027(2)
C12 0.0145(3) 0.0211(3) 0.0181(3) -0.0006(3) 0.0051(2) 0.0002(2)
C4 0.0135(3) 0.0104(2) 0.0165(3) -0.0020(2) 0.0006(2) -0.0022(2)
C2 0.0130(3) 0.0107(2) 0.0155(3) -0.0007(2) 0.0011(2) 0.0009(2)
C7 0.0188(3) 0.0243(4) 0.0149(3) -0.0006(3) -0.0033(2) -0.0046(3)
C11 0.0197(3) 0.0194(3) 0.0135(3) -0.0011(2) 0.0025(2) -0.0003(3)
N1 0.0102(2) 0.0159(2) 0.0162(3) -0.0012(2) 0.00068(19) -0.00005(19)
O13 0.0373(12) 0.0523(13) 0.0615(18) 0.0109(13) -0.0057(14) -0.0333(10)
N5 0.0128(4) 0.0170(3) 0.0171(5) 0.0011(3) 0.0000(3) 0.0004(3)
C9B 0.018(5) 0.022(5) 0.019(5) 0.005(4) 0.001(4) -0.003(4)
C8B 0.010(5) 0.049(9) 0.024(6) 0.017(6) -0.002(4) -0.002(5)
C10B 0.029(9) 0.014(7) 0.058(14) -0.004(9) 0.000(8) 0.006(7)
N5B 0.026(10) 0.066(13) 0.018(8) -0.010(7) 0.001(6) -0.005(9)
Cl2 0.0216(9) 0.0502(18) 0.0379(14) 0.0216(11) 0.0032(8) -0.0064(10)
O21 0.056(6) 0.107(9) 0.030(4) 0.020(4) 0.025(4) 0.040(6)
O24 0.066(7) 0.057(6) 0.111(10) 0.050(6) -0.062(6) -0.049(5)
O22 0.035(5) 0.023(4) 0.041(3) 0.002(2) 0.008(3) 0.011(3)
O23 0.021(3) 0.054(6) 0.033(4) 0.011(4) 0.001(3) 0.003(3)

loop_
_atom_type_symbol
_atom_type_description
_atom_type_scat_dispersion_real
_atom_type_scat_dispersion_imag
_atom_type_scat_source
C C 0.0033 0.0016 'International Tables Vol C Tables 4.2.6.8 and 6.1.1.4'
H H 0.0000 0.0000 'International Tables Vol C Tables 4.2.6.8 and 6.1.1.4'
Cl Cl 0.1484 0.1585 'International Tables Vol C Tables 4.2.6.8 and 6.1.1.4'
Cu Cu 0.3201 1.2651 'International Tables Vol C Tables 4.2.6.8 and 6.1.1.4'
N N 0.0061 0.0033 'International Tables Vol C Tables 4.2.6.8 and 6.1.1.4'
O O 0.0106 0.0060 'International Tables Vol C Tables 4.2.6.8 and 6.1.1.4'

loop_
_geom_angle_atom_site_label_1
_geom_angle_atom_site_label_2
_geom_angle_atom_site_label_3
_geom_angle
_geom_angle_site_symmetry_1
_geom_angle_site_symmetry_3
_geom_angle_publ_flag
N2 Cu1 N3 95.37(3) 3_666 . ?
N2 Cu1 N4 171.91(3) 3_666 . ?
N2 Cu1 N1 80.84(3) 3_666 3_666 ?
N2 Cu1 N5 93.86(4) 3_666 . ?
N2 Cu1 N5B 90.4(6) 3_666 . ?
N3 Cu1 N4 81.42(3) . . ?
N3 Cu1 N1 169.52(3) . 3_666 ?
N3 Cu1 N5 99.69(3) . . ?
N3 Cu1 N5B 92.7(6) . . ?
N4 Cu1 N1 103.56(3) . 3_666 ?
N4 Cu1 N5 79.45(4) . . ?
N4 Cu1 N5B 82.4(6) . . ?
N1 Cu1 N5 90.34(3) 3_666 . ?
N1 Cu1 N5B 97.1(6) 3_666 . ?
O11 Cl1 O12 106.3(3) . . ?
O14 Cl1 O11 107.5(3) . . ?
O14 Cl1 O12 107.9(3) . . ?
O13 Cl1 O11 114.0(4) . . ?
O13 Cl1 O12 110.9(4) . . ?
O13 Cl1 O14 109.9(3) . . ?
N3 N2 Cu1 131.94(5) . 3_666 ?
C2 N2 Cu1 119.25(5) . 3_666 ?
C2 N2 N3 108.76(6) . . ?
N2 N3 Cu1 132.68(5) . . ?
C4 N3 Cu1 118.65(5) . . ?
C4 N3 N2 108.59(6) . . ?
C11 N6 C10 114.47(9) . . ?
C11 N6 C10B 121.7(10) . . ?
C5 N4 Cu1 110.11(5) . . ?
C6 N4 Cu1 110.27(5) . . ?
C6 N4 C5 113.18(7) . . ?
N4 C5 C4 110.60(6) . . ?
N5 C8 C9 111.41(8) . . ?
N4 C6 C7 111.91(7) . . ?
C2 C3 C4 103.97(7) . . ?
N6 C10 C9 111.68(9) . . ?
C8 C9 C10 114.34(9) . . ?
N1 C1 C2 110.03(6) . . ?
N1 C12 C11 112.17(7) . . ?
N3 C4 C5 116.32(7) . . ?
N3 C4 C3 109.34(7) . . ?
C3 C4 C5 134.28(7) . . ?
N2 C2 C3 109.34(7) . . ?
N2 C2 C1 116.10(7) . . ?
C3 C2 C1 134.45(7) . . ?
N5 C7 C6 108.00(8) . . ?
N5B C7 C6 120.7(8) . . ?
N6 C11 C12 109.33(7) . . ?
C1 N1 Cu1 109.00(5) . 3_666 ?
C12 N1 Cu1 112.12(5) . 3_666 ?
C12 N1 C1 112.91(7) . . ?
C8 N5 Cu1 118.61(8) . . ?
C8 N5 C7 114.89(10) . . ?
C7 N5 Cu1 101.09(7) . . ?
C10B C9B C8B 114.9(14) . . ?
C9B C8B N5B 111.6(17) . . ?
C9B C10B N6 116(2) . . ?
C7 N5B Cu1 94.5(13) . . ?
C8B N5B Cu1 108.0(14) . . ?
C8B N5B C7 109.7(17) . . ?
O24 Cl2 O21 111.2(9) . . ?
O22 Cl2 O21 112.0(10) . . ?
O22 Cl2 O24 104.8(11) . . ?
O22 Cl2 O23 115.2(12) . . ?
O23 Cl2 O21 107.4(10) . . ?
O23 Cl2 O24 106.2(10) . . ?

loop_
_geom_bond_atom_site_label_1
_geom_bond_atom_site_label_2
_geom_bond_distance
_geom_bond_site_symmetry_2
_geom_bond_publ_flag
Cu1 N2 1.9423(6) 3_666 ?
Cu1 N3 1.9519(6) . ?
Cu1 N4 2.0991(7) . ?
Cu1 N1 2.1278(7) 3_666 ?
Cu1 N5 2.4365(13) . ?
Cu1 N5B 2.57(3) . ?
Cl1 O11 1.448(5) . ?
Cl1 O12 1.471(3) . ?
Cl1 O14 1.447(4) . ?
Cl1 O13 1.409(4) . ?
N2 N3 1.3455(9) . ?
N2 C2 1.3383(10) . ?
N3 C4 1.3382(10) . ?
N6 C10 1.4700(16) . ?
N6 C11 1.4625(12) . ?
N6 C10B 1.60(2) . ?
N4 C5 1.4914(11) . ?
N4 C6 1.4852(11) . ?
C5 C4 1.4947(11) . ?
C8 C9 1.5238(13) . ?
C8 N5 1.4693(14) . ?
C6 C7 1.5145(13) . ?
C3 C4 1.3996(11) . ?
C3 C2 1.3960(11) . ?
C10 C9 1.5238(16) . ?
C1 C2 1.4974(11) . ?
C1 N1 1.4926(11) . ?
C12 C11 1.5192(13) . ?
C12 N1 1.4845(11) . ?
C7 N5 1.4697(16) . ?
C7 N5B 1.50(3) . ?
C9B C8B 1.455(15) . ?
C9B C10B 1.43(3) . ?
C8B N5B 1.46(3) . ?
Cl2 O21 1.415(10) . ?
Cl2 O24 1.411(11) . ?
Cl2 O22 1.386(13) . ?
Cl2 O23 1.412(11) . ?
